data_4033795
loop_
_publ_author_name
'Guy, Laure'
'Mosser, Ma\"elle'
'Pitrat, Delphine'
'Mulatier, Jean-Christophe'
'Kuku\/lka, Mercedes'
'Srebro-Hooper, Monika'
'Jeanneau, Erwann'
'Bensalah-Ledoux, Amina'
'Baguenard, Bruno'
'Guy, St\'ephan'

_publ_section_title
;
 Modulation of Chiroptical Properties in a Series of Helicene-like
 Compounds.
;
_journal_issue 17
_journal_name_full 'The Journal of organic chemistry'
_journal_page_first 10870
_journal_page_last 10876
_journal_paper_doi 10.1021/acs.joc.9b01465
_journal_volume 84
_journal_year 2019
_chemical_formula_moiety 'C43 H27 N2 O2, C3 H6 O'
_chemical_formula_sum 'C46 H33 N2 O3'
_chemical_formula_weight 661.74
_space_group_crystal_system monoclinic
_space_group_IT_number 4
_space_group_name_Hall 'P 2yb'
_space_group_name_H-M_alt 'P 1 21 1'
_atom_sites_solution_hydrogens geom
_atom_sites_solution_primary dual
_audit_creation_date 2019-03-16
_audit_creation_method
;
Olex2 1.2
(compiled 2018.05.29 svn.r3508 for OlexSys, GUI svn.r5506)
;
_cell_angle_alpha 90
_cell_angle_beta 94.838(5)
_cell_angle_gamma 90
_cell_formula_units_Z 4
_cell_length_a 7.9582(4)
_cell_length_b 19.5408(8)
_cell_length_c 21.7073(13)
_cell_measurement_reflns_used 20085
_cell_measurement_temperature 100.00(14)
_cell_measurement_theta_max 66.9120
_cell_measurement_theta_min 4.3460
_cell_volume 3363.7(3)
_computing_cell_refinement 'CrysAlisPro 1.171.39.46 (Rigaku OD, 2018)'
_computing_data_collection 'CrysAlisPro 1.171.39.46 (Rigaku OD, 2018)'
_computing_data_reduction 'CrysAlisPro 1.171.39.46 (Rigaku OD, 2018)'
_computing_molecular_graphics 'Olex2 (Dolomanov et al., 2009)'
_computing_publication_material 'Olex2 (Dolomanov et al., 2009)'
_computing_structure_refinement 'ShelXL (Sheldrick, 2015)'
_computing_structure_solution 'ShelXT (Sheldrick, 2015)'
_diffrn_ambient_environment N~2~
_diffrn_ambient_temperature 100.00(14)
_diffrn_detector 'CCD plate'
_diffrn_detector_area_resol_mean 10.4685
_diffrn_detector_type Atlas
_diffrn_measured_fraction_theta_full 0.996
_diffrn_measured_fraction_theta_max 0.996
_diffrn_measurement_details
;
List of Runs (angles in degrees, time in seconds):

  # Type    Start    End  Width  t~exp~   \w     \q     \k     \f   Frames
--------------------------------------------------------------------------
  1  \w    -43.00 -16.00   1.00    4.26    --  -41.64 -57.00  30.00   27
  2  \w    -95.00 -47.00   1.00    4.26    --  -41.64 125.00 150.00   48
  3  \w     32.00 118.00   1.00    4.26    --   41.64  77.00  60.00   86
  4  \w     10.00  85.00   1.00    4.26    --   41.64  77.00   0.00   75
  5  \w    -31.00  -4.00   1.00    4.26    --   41.64 -57.00  90.00   27
  6  \w     -3.00  92.00   1.00    4.26    --   41.64-125.00-150.00   95
  7  \w    117.00 162.00   1.00   17.07    --   92.50  77.00 -60.00   45
  8  \w     60.00  86.00   1.00   17.07    --   92.50  77.00 -60.00   26
  9  \w     64.00 164.00   1.00   17.07    --   92.50  59.00  48.78  100
 10  \w     63.00 162.00   1.00   17.07    --   92.50  61.00  30.00   99
 11  \w     60.00  89.00   1.00   17.07    --   92.50  77.00 -30.00   29
 12  \w    117.00 143.00   1.00   17.07    --   92.50  77.00 -30.00   26
 13  \w     76.00 102.00   1.00   17.07    --   92.50 125.00-120.00   26
 14  \w    140.00 165.00   1.00   17.07    --   92.50 125.00-120.00   25
 15  \w     25.00  92.00   1.00   17.07    --   92.50-125.00  30.00   67
 16  \w     20.00  91.00   1.00   17.07    --   92.50-125.00-180.00   71
 17  \w     74.00 164.00   1.00   17.07    --   92.50 125.00  60.00   90
 18  \w     31.00  57.00   1.00   17.07    --   92.50 -94.00  60.00   26
 19  \w     67.00 109.00   1.00   17.07    --   92.50  61.00 -30.00   42
 20  \w     45.00  76.00   1.00   17.07    --   92.50 -88.00 -43.34   31
 21  \w     84.00 109.00   1.00   17.07    --   92.50 -88.00 -43.34   25
 22  \w     32.00  69.00   1.00   17.07    --   92.50-140.00  60.00   37
 23  \w     60.00  86.00   1.00   17.07    --   92.50  77.00  30.00   26
 24  \w    102.00 128.00   1.00   17.07    --   92.50  77.00  30.00   26
 25  \w     69.00 141.00   1.00   17.07    --   92.50  45.00 -30.00   72
 26  \w     73.00 165.00   1.00   17.07    --   92.50 125.00 150.00   92
 27  \w     74.00 100.00   1.00   17.07    --   92.50 125.00  90.00   26
 28  \w    113.00 149.00   1.00   17.07    --   92.50 125.00  90.00   36
 29  \w     11.00  50.00   1.00   17.07    --   92.50 -94.00  90.00   39
 30  \w    123.00 151.00   1.00   17.07    --   92.50 125.00-180.00   28
 31  \w     26.00  64.00   1.00   17.07    --   92.50 -45.00 120.00   38
 32  \w     48.00  74.00   1.00   17.07    --   92.50 -19.00  53.16   26
 33  \w     83.00 116.00   1.00   17.07    --   92.50  61.00  60.00   33
 34  \w    145.00 170.00   1.00   17.07    --   92.50  15.00   0.00   25
 35  \w     78.00 112.00   1.00   17.07    --   92.50 -45.00 120.00   34
 36  \w     63.00  89.00   1.00   17.07    --   92.50  61.00 -60.00   26
 37  \w     66.00  99.00   1.00   17.07    --   92.50  15.00   0.00   33
 38  \w     60.00  93.00   1.00   17.07    --   92.50  77.00   0.00   33
 39  \w     60.00 129.00   1.00   17.07    --   92.50  77.00  60.00   69
 40  \w     58.00  84.00   1.00   17.07    --   92.50 -83.00  -0.10   26
 41  \w     10.00  86.00   1.00   17.07    --   92.50 -87.00-167.47   76
 42  \w     22.00  71.00   1.00   17.07    --   92.50 -90.00-106.30   49
 43  \w    103.00 145.00   1.00   17.07    --   92.50 -15.00 150.00   42
 44  \w     61.00  87.00   1.00   17.07    --   92.50  71.00  -9.89   26
 45  \w     84.00 116.00   1.00   17.07    --   92.50  45.00  30.00   32
 46  \w     28.00  54.00   1.00   17.07    --   92.50 -45.00  60.00   26
 47  \w     68.00  94.00   1.00   17.07    --   92.50 -45.00  60.00   26
 48  \w     83.00 109.00   1.00   17.07    --   92.50 -57.00 -82.15   26
 49  \w     68.00 165.00   1.00   17.07    --   92.50  44.00  10.03   97
;
_diffrn_measurement_device 'four-circle diffractometer'
_diffrn_measurement_device_type 'Xcalibur, Atlas, Gemini ultra'
_diffrn_measurement_method '\w scans'
_diffrn_orient_matrix_type 'CrysAlisPro convention (1999,Acta A55,543-557)'
_diffrn_orient_matrix_UB_11 -0.1808568000
_diffrn_orient_matrix_UB_12 -0.0278935000
_diffrn_orient_matrix_UB_13 0.0007680000
_diffrn_orient_matrix_UB_21 -0.0210164000
_diffrn_orient_matrix_UB_22 0.0030904000
_diffrn_orient_matrix_UB_23 -0.0712091000
_diffrn_orient_matrix_UB_31 0.0669237000
_diffrn_orient_matrix_UB_32 -0.0736969000
_diffrn_orient_matrix_UB_33 -0.0032972000
_diffrn_radiation_monochromator mirror
_diffrn_radiation_probe x-ray
_diffrn_radiation_type CuK\a
_diffrn_radiation_wavelength 1.54184
_diffrn_reflns_av_unetI/netI 0.0261
_diffrn_reflns_Laue_measured_fraction_full 0.996
_diffrn_reflns_Laue_measured_fraction_max 0.996
_diffrn_reflns_limit_h_max 9
_diffrn_reflns_limit_h_min -9
_diffrn_reflns_limit_k_max 23
_diffrn_reflns_limit_k_min -23
_diffrn_reflns_limit_l_max 25
_diffrn_reflns_limit_l_min -25
_diffrn_reflns_number 22070
_diffrn_reflns_point_group_measured_fraction_full 0.981
_diffrn_reflns_point_group_measured_fraction_max 0.981
_diffrn_reflns_theta_full 66.895
_diffrn_reflns_theta_max 66.895
_diffrn_reflns_theta_min 3.048
_diffrn_source 'fine-focus sealed X-ray tube'
_diffrn_source_type 'Enhance Ultra (Cu) X-ray Source'
_exptl_absorpt_coefficient_mu 0.644
_exptl_absorpt_correction_T_max 0.887
_exptl_absorpt_correction_T_min 0.784
_exptl_absorpt_correction_type analytical
_exptl_absorpt_process_details
;
CrysAlisPro 1.171.39.46 (Rigaku Oxford Diffraction, 2018)
Analytical numeric absorption correction using a multifaceted crystal
			model based on expressions derived by R.C. Clark & J.S. Reid.
(Clark, R. C. & Reid, J. S. (1995). Acta Cryst. A51, 887-897)
Empirical absorption correction using spherical harmonics,
 implemented in SCALE3 ABSPACK scaling algorithm.
;
_exptl_crystal_colour colourless
_exptl_crystal_colour_primary colourless
_exptl_crystal_density_diffrn 1.307
_exptl_crystal_description block
_exptl_crystal_F_000 1388
_exptl_crystal_recrystallization_method 'The material was recrystallised from methanol by ---'
_exptl_crystal_size_max 0.445
_exptl_crystal_size_mid 0.342
_exptl_crystal_size_min 0.193
_refine_diff_density_max 0.741
_refine_diff_density_min -0.455
_refine_diff_density_rms 0.070
_refine_ls_abs_structure_details
;
 Classical Flack method preferred over Parsons because s.u. lower.
;
_refine_ls_abs_structure_Flack 0.2(2)
_refine_ls_extinction_method none
_refine_ls_goodness_of_fit_ref 1.049
_refine_ls_hydrogen_treatment constr
_refine_ls_matrix_type full
_refine_ls_number_parameters 924
_refine_ls_number_reflns 22070
_refine_ls_number_restraints 34
_refine_ls_restrained_S_all 6.498
_refine_ls_R_factor_all 0.0831
_refine_ls_R_factor_gt 0.0767
_refine_ls_shift/su_max 0.000
_refine_ls_shift/su_mean 0.000
_refine_ls_structure_factor_coef Fsqd
_refine_ls_weighting_details 'w=1/[\s^2^(Fo^2^)+(0.1749P)^2^+0.6522P] where P=(Fo^2^+2Fc^2^)/3'
_refine_ls_weighting_scheme calc
_refine_ls_wR_factor_gt 0.2080
_refine_ls_wR_factor_ref 0.2205
_reflns_Friedel_coverage 0.910
_reflns_Friedel_fraction_full 0.966
_reflns_Friedel_fraction_max 0.966
_reflns_number_gt 20186
_reflns_number_total 22070
_reflns_threshold_expression 'I > 2\s(I)'
_cod_data_source_file jo9b01465_si_001.cif
_cod_data_source_block heli4_acetone_twin1_hklf4
_cod_depositor_comments
;

2020-06-08
Z value and formula fixed to values more according to usual
chemical conventions.                 miguel
;
_cod_original_formula_sum 'C92 H66 N4 O6'
_cod_original_formula_weight 1323.48
_cod_original_formula_moiety '2(C43 H27 N2 O2), 2(C3 H6 O)'
_cod_original_formula_units_Z 2
_cod_database_code 4033795
_shelx_shelxl_version_number 2018/3
_chemical_oxdiff_formula 'C92 H70 N4 O6'
_shelx_space_group_comment
;
The symmetry employed for this shelxl refinement is uniquely defined
by the following loop, which should always be used as a source of
symmetry information in preference to the above space-group names.
They are only intended as comments.
;
_olex2_refinement_description
;
1. Twinned data refinement
 Scales: 0.6152(16)
 0.3848(16)
2. Fixed Uiso
 At 1.2 times of:
  All C(H) groups, All C(H,H) groups
 At 1.5 times of:
  All C(H,H,H) groups
3. Restrained distances
 C91-C90 \\sim C92-C87 \\sim C88-C89
 with sigma of 0.02
4. Uiso/Uaniso restraints and constraints
Uanis(O6) \\sim Ueq, Uanis(C90) \\sim Ueq, Uanis(C92) \\sim Ueq, Uanis(C91)
\\sim Ueq, Uanis(O5) \\sim Ueq: with sigma of 0.001 and sigma for terminal
atoms of 0.005
5.a Secondary CH2 refined with riding coordinates:
 C6(H6A,H6B), C7(H7A,H7B), C38(H38A,H38B), C39(H39A,H39B), C49(H49A,H49B),
 C50(H50A,H50B), C81(H81A,H81B), C82(H82A,H82B)
5.b Aromatic/amide H refined with riding coordinates:
 C1(H1), C3(H3), C4(H4), C9(H9), C11(H11), C12(H12), C14(H14), C15(H15),
 C16(H16), C17(H17), C28(H28), C29(H29), C30(H30), C31(H31), C33(H33), C34(H34),
  C36(H36), C41(H41), C42(H42), C44(H44), C46(H46), C47(H47), C52(H52),
 C54(H54), C55(H55), C57(H57), C58(H58), C59(H59), C60(H60), C71(H71), C72(H72),
  C73(H73), C74(H74), C76(H76), C77(H77), C79(H79), C84(H84), C85(H85)
5.c Idealised Me refined as rotating group:
 C91(H91A,H91B,H91C), C92(H92A,H92B,H92C), C88(H88A,H88B,H88C), C89(H89A,H89B,
 H89C)
;
_olex2_submission_original_sample_id Heli4_acetone
_olex2_submission_special_instructions 'No special instructions were received'
_oxdiff_exptl_absorpt_empirical_details
;
Empirical correction (ABSPACK) includes:
- Absorption correction using spherical harmonics
- Frame scaling
;
_oxdiff_exptl_absorpt_empirical_full_max 4.483
_oxdiff_exptl_absorpt_empirical_full_min 0.509
_oxdiff_twin_integration_method simultaneous
_oxdiff_twin_items 2
_twin_special_details
;
Component 2 rotated by 179.9067\% 
 around [1.00 -0.00 -0.00] (reciprocal) or [1.00 0.00 0.03] (direct)
;

loop_
_space_group_symop_operation_xyz
'x, y, z'
'-x, y+1/2, -z'

loop_
_atom_site_label
_atom_site_type_symbol
_atom_site_fract_x
_atom_site_fract_y
_atom_site_fract_z
_atom_site_U_iso_or_equiv
_atom_site_adp_type
_atom_site_occupancy
_atom_site_site_symmetry_order
_atom_site_calc_flag
_atom_site_refinement_flags_posn
_atom_site_refinement_flags_adp
O1 O 0.5846(5) 0.31700(19) 0.44205(18) 0.0270(8) Uani 1 1 d . .
O2 O 0.3913(5) 0.3538(2) 0.36048(18) 0.0289(9) Uani 1 1 d . .
N1 N 0.2652(5) 0.5471(2) 0.4430(2) 0.0229(9) Uani 1 1 d . .
N2 N 0.6969(5) 0.5180(2) 0.5198(2) 0.0217(9) Uani 1 1 d . .
C1 C 0.4910(8) 0.2987(3) 0.3865(3) 0.0318(13) Uani 1 1 d . .
H1 H 0.493953 0.255434 0.368835 0.038 Uiso 1 1 calc R .
C2 C 0.4920(7) 0.3530(3) 0.4832(3) 0.0242(11) Uani 1 1 d . .
C3 C 0.4513(7) 0.3204(3) 0.5362(3) 0.0275(12) Uani 1 1 d . .
H3 H 0.480083 0.274733 0.543237 0.033 Uiso 1 1 calc R .
C4 C 0.3664(7) 0.3569(3) 0.5791(3) 0.0277(12) Uani 1 1 d . .
H4 H 0.340166 0.335682 0.615429 0.033 Uiso 1 1 calc R .
C5 C 0.3208(7) 0.4243(3) 0.5681(2) 0.0254(11) Uani 1 1 d . .
C6 C 0.2261(8) 0.4649(3) 0.6131(3) 0.0327(13) Uani 1 1 d . .
H6A H 0.242158 0.444093 0.653781 0.039 Uiso 1 1 calc R .
H6B H 0.106505 0.464089 0.600064 0.039 Uiso 1 1 calc R .
C7 C 0.2878(8) 0.5387(3) 0.6167(3) 0.0312(13) Uani 1 1 d . .
H7A H 0.222575 0.564731 0.644340 0.037 Uiso 1 1 calc R .
H7B H 0.405270 0.540070 0.632667 0.037 Uiso 1 1 calc R .
C8 C 0.2682(7) 0.5698(3) 0.5526(3) 0.0260(12) Uani 1 1 d . .
C9 C 0.2171(7) 0.6355(3) 0.5409(3) 0.0285(12) Uani 1 1 d . .
H9 H 0.199825 0.664817 0.573534 0.034 Uiso 1 1 calc R .
C10 C 0.1906(7) 0.6590(3) 0.4794(3) 0.0274(12) Uani 1 1 d . .
C11 C 0.1331(8) 0.7268(3) 0.4642(3) 0.0354(14) Uani 1 1 d . .
H11 H 0.121553 0.758338 0.495637 0.042 Uiso 1 1 calc R .
C12 C 0.0955(8) 0.7457(3) 0.4046(3) 0.0379(15) Uani 1 1 d . .
H12 H 0.055997 0.789713 0.395897 0.045 Uiso 1 1 calc R .
C13 C 0.1153(7) 0.6990(3) 0.3547(3) 0.0319(13) Uani 1 1 d . .
C14 C 0.0700(9) 0.7174(3) 0.2928(3) 0.0411(16) Uani 1 1 d . .
H14 H 0.027848 0.760962 0.283692 0.049 Uiso 1 1 calc R .
C15 C 0.0878(10) 0.6714(4) 0.2457(3) 0.0458(17) Uani 1 1 d . .
H15 H 0.054521 0.683442 0.205002 0.055 Uiso 1 1 calc R .
C16 C 0.1558(10) 0.6064(4) 0.2590(3) 0.0417(16) Uani 1 1 d . .
H16 H 0.170942 0.576114 0.226886 0.050 Uiso 1 1 calc R .
C17 C 0.2004(8) 0.5872(3) 0.3188(3) 0.0330(13) Uani 1 1 d . .
H17 H 0.245134 0.543875 0.327192 0.040 Uiso 1 1 calc R .
C18 C 0.1784(7) 0.6328(3) 0.3675(3) 0.0265(12) Uani 1 1 d . .
C19 C 0.2128(7) 0.6118(3) 0.4316(3) 0.0251(12) Uani 1 1 d . .
C20 C 0.2971(6) 0.5267(3) 0.5016(2) 0.0225(11) Uani 1 1 d . .
C21 C 0.3595(7) 0.4565(3) 0.5132(2) 0.0233(11) Uani 1 1 d . .
C22 C 0.4534(6) 0.4211(3) 0.4713(3) 0.0225(11) Uani 1 1 d . .
C23 C 0.5151(6) 0.4517(3) 0.4139(3) 0.0227(11) Uani 1 1 d . .
C24 C 0.6046(6) 0.5136(3) 0.4106(2) 0.0210(10) Uani 1 1 d . .
C25 C 0.6676(6) 0.5525(3) 0.4667(3) 0.0217(11) Uani 1 1 d . .
C26 C 0.7536(6) 0.5521(3) 0.5711(2) 0.0217(11) Uani 1 1 d . .
C27 C 0.7858(7) 0.5132(3) 0.6275(3) 0.0257(11) Uani 1 1 d . .
C28 C 0.7511(7) 0.4427(3) 0.6296(3) 0.0270(12) Uani 1 1 d . .
H28 H 0.703851 0.420516 0.594407 0.032 Uiso 1 1 calc R .
C29 C 0.7867(8) 0.4060(3) 0.6836(3) 0.0336(13) Uani 1 1 d . .
H29 H 0.762524 0.359502 0.684542 0.040 Uiso 1 1 calc R .
C30 C 0.8592(8) 0.4387(3) 0.7371(3) 0.0356(14) Uani 1 1 d . .
H30 H 0.886509 0.413588 0.772928 0.043 Uiso 1 1 calc R .
C31 C 0.8899(8) 0.5082(4) 0.7363(3) 0.0356(14) Uani 1 1 d . .
H31 H 0.935910 0.529762 0.772042 0.043 Uiso 1 1 calc R .
C32 C 0.8520(7) 0.5471(3) 0.6818(3) 0.0288(12) Uani 1 1 d . .
C33 C 0.8838(7) 0.6195(3) 0.6803(3) 0.0302(12) Uani 1 1 d . .
H33 H 0.926698 0.641681 0.716080 0.036 Uiso 1 1 calc R .
C34 C 0.8523(7) 0.6557(3) 0.6276(3) 0.0280(12) Uani 1 1 d . .
H34 H 0.872958 0.702530 0.627816 0.034 Uiso 1 1 calc R .
C35 C 0.7872(7) 0.6229(3) 0.5712(3) 0.0242(11) Uani 1 1 d . .
C36 C 0.7586(7) 0.6581(3) 0.5147(3) 0.0247(11) Uani 1 1 d . .
H36 H 0.779888 0.704815 0.512947 0.030 Uiso 1 1 calc R .
C37 C 0.6992(6) 0.6236(3) 0.4619(3) 0.0243(11) Uani 1 1 d . .
C38 C 0.6716(7) 0.6569(3) 0.3996(3) 0.0275(12) Uani 1 1 d . .
H38A H 0.735975 0.699033 0.399143 0.033 Uiso 1 1 calc R .
H38B H 0.553147 0.668045 0.390862 0.033 Uiso 1 1 calc R .
C39 C 0.7275(8) 0.6079(3) 0.3504(3) 0.0306(12) Uani 1 1 d . .
H39A H 0.703095 0.628094 0.309840 0.037 Uiso 1 1 calc R .
H39B H 0.848289 0.600819 0.356907 0.037 Uiso 1 1 calc R .
C40 C 0.6388(7) 0.5404(3) 0.3530(3) 0.0253(11) Uani 1 1 d . .
C41 C 0.5932(8) 0.5039(3) 0.2990(3) 0.0305(12) Uani 1 1 d . .
H41 H 0.614557 0.522183 0.260915 0.037 Uiso 1 1 calc R .
C42 C 0.5163(8) 0.4405(3) 0.3017(3) 0.0310(13) Uani 1 1 d . .
H42 H 0.489605 0.415237 0.265886 0.037 Uiso 1 1 calc R .
C43 C 0.4795(7) 0.4152(3) 0.3593(3) 0.0253(11) Uani 1 1 d . .
O3 O -0.0323(5) 0.4894(2) 0.12580(19) 0.0300(9) Uani 1 1 d . .
O4 O 0.1217(5) 0.5125(2) 0.04060(18) 0.0305(9) Uani 1 1 d . .
O6 O 0.4729(9) 0.5111(4) 0.1250(4) 0.092(2) Uani 1 1 d . U
N3 N 0.2094(6) 0.3019(3) -0.0097(3) 0.0321(11) Uani 1 1 d . .
N4 N -0.1936(6) 0.2808(3) 0.0630(2) 0.0268(10) Uani 1 1 d . .
C44 C 0.0588(9) 0.5387(3) 0.0945(3) 0.0330(13) Uani 1 1 d . .
H44 H 0.075247 0.583544 0.108013 0.040 Uiso 1 1 calc R .
C45 C 0.0537(7) 0.4275(3) 0.1348(3) 0.0262(11) Uani 1 1 d . .
C46 C 0.1134(7) 0.4105(3) 0.1946(3) 0.0305(12) Uani 1 1 d . .
H46 H 0.104394 0.441280 0.226763 0.037 Uiso 1 1 calc R .
C47 C 0.1867(7) 0.3467(3) 0.2058(3) 0.0316(13) Uani 1 1 d . .
H47 H 0.220841 0.333600 0.246143 0.038 Uiso 1 1 calc R .
C48 C 0.2094(7) 0.3024(3) 0.1569(3) 0.0332(13) Uani 1 1 d . .
C49 C 0.2923(8) 0.2340(3) 0.1693(4) 0.0389(15) Uani 1 1 d . .
H49A H 0.277271 0.219841 0.211336 0.047 Uiso 1 1 calc R .
H49B H 0.412258 0.237791 0.165074 0.047 Uiso 1 1 calc R .
C50 C 0.2145(8) 0.1800(4) 0.1236(4) 0.0427(17) Uani 1 1 d . .
H50A H 0.275364 0.137217 0.129457 0.051 Uiso 1 1 calc R .
H50B H 0.097880 0.171991 0.131375 0.051 Uiso 1 1 calc R .
C51 C 0.2230(7) 0.2043(3) 0.0588(4) 0.0382(15) Uani 1 1 d . .
C52 C 0.2615(8) 0.1627(4) 0.0114(4) 0.0463(19) Uani 1 1 d . .
H52 H 0.279055 0.116210 0.018476 0.056 Uiso 1 1 calc R .
C53 C 0.2750(8) 0.1896(4) -0.0482(4) 0.0465(19) Uani 1 1 d . .
C54 C 0.3233(9) 0.1493(5) -0.0988(5) 0.056(2) Uani 1 1 d . .
H54 H 0.339540 0.102432 -0.093692 0.068 Uiso 1 1 calc R .
C55 C 0.3453(10) 0.1780(5) -0.1532(5) 0.063(3) Uani 1 1 d . .
H55 H 0.378837 0.150570 -0.184885 0.076 Uiso 1 1 calc R .
C56 C 0.3191(9) 0.2500(5) -0.1648(4) 0.053(2) Uani 1 1 d . .
C57 C 0.3486(11) 0.2802(6) -0.2203(4) 0.065(3) Uani 1 1 d . .
H57 H 0.386397 0.253536 -0.251771 0.078 Uiso 1 1 calc R .
C58 C 0.3232(12) 0.3485(7) -0.2297(4) 0.069(3) Uani 1 1 d . .
H58 H 0.344749 0.367935 -0.267324 0.083 Uiso 1 1 calc R .
C59 C 0.2646(9) 0.3902(5) -0.1828(3) 0.053(2) Uani 1 1 d . .
H59 H 0.244674 0.436572 -0.189822 0.063 Uiso 1 1 calc R .
C60 C 0.2374(8) 0.3616(4) -0.1267(3) 0.0432(17) Uani 1 1 d . .
H60 H 0.199435 0.388851 -0.095642 0.052 Uiso 1 1 calc R .
C61 C 0.2664(7) 0.2915(4) -0.1160(3) 0.0423(17) Uani 1 1 d . .
C62 C 0.2481(7) 0.2604(4) -0.0562(3) 0.0360(15) Uani 1 1 d . .
C63 C 0.1957(7) 0.2746(3) 0.0459(3) 0.0304(13) Uani 1 1 d . .
C64 C 0.1541(7) 0.3213(3) 0.0960(3) 0.0288(12) Uani 1 1 d . .
C65 C 0.0657(7) 0.3831(3) 0.0850(3) 0.0263(11) Uani 1 1 d . .
C66 C -0.0195(7) 0.4050(3) 0.0243(3) 0.0263(12) Uani 1 1 d . .
C67 C -0.1288(7) 0.3636(3) -0.0149(3) 0.0287(12) Uani 1 1 d . .
C68 C -0.1831(7) 0.2943(3) 0.0029(3) 0.0296(13) Uani 1 1 d . .
C69 C -0.2430(7) 0.2180(3) 0.0798(3) 0.0313(13) Uani 1 1 d . .
C70 C -0.2558(7) 0.2043(3) 0.1448(3) 0.0314(13) Uani 1 1 d . .
C71 C -0.2088(7) 0.2535(3) 0.1907(3) 0.0326(13) Uani 1 1 d . .
H71 H -0.162976 0.294953 0.179424 0.039 Uiso 1 1 calc R .
C72 C -0.2299(8) 0.2410(4) 0.2517(3) 0.0375(14) Uani 1 1 d . .
H72 H -0.197770 0.273769 0.281515 0.045 Uiso 1 1 calc R .
C73 C -0.3000(9) 0.1788(4) 0.2692(4) 0.0427(16) Uani 1 1 d . .
H73 H -0.318907 0.171220 0.310388 0.051 Uiso 1 1 calc R .
C74 C -0.3410(9) 0.1288(4) 0.2255(4) 0.0427(16) Uani 1 1 d . .
H74 H -0.383251 0.087065 0.237802 0.051 Uiso 1 1 calc R .
C75 C -0.3197(7) 0.1402(3) 0.1627(4) 0.0380(15) Uani 1 1 d . .
C76 C -0.3604(9) 0.0892(4) 0.1169(4) 0.0449(17) Uani 1 1 d . .
H76 H -0.400179 0.046930 0.128911 0.054 Uiso 1 1 calc R .
C77 C -0.3426(8) 0.1007(3) 0.0563(4) 0.0432(17) Uani 1 1 d . .
H77 H -0.367846 0.066044 0.027679 0.052 Uiso 1 1 calc R .
C78 C -0.2852(7) 0.1660(3) 0.0356(3) 0.0344(14) Uani 1 1 d . .
C79 C -0.2767(8) 0.1823(3) -0.0268(3) 0.0377(15) Uani 1 1 d . .
H79 H -0.305465 0.149323 -0.056780 0.045 Uiso 1 1 calc R .
C80 C -0.2272(7) 0.2452(4) -0.0443(3) 0.0356(14) Uani 1 1 d . .
C81 C -0.2259(9) 0.2689(4) -0.1101(3) 0.0433(17) Uani 1 1 d . .
H81A H -0.293384 0.238196 -0.137198 0.052 Uiso 1 1 calc R .
H81B H -0.111386 0.268361 -0.122293 0.052 Uiso 1 1 calc R .
C82 C -0.2970(9) 0.3410(4) -0.1160(3) 0.0432(17) Uani 1 1 d . .
H82A H -0.294665 0.356886 -0.158220 0.052 Uiso 1 1 calc R .
H82B H -0.413198 0.341165 -0.105574 0.052 Uiso 1 1 calc R .
C83 C -0.1917(7) 0.3881(4) -0.0725(3) 0.0326(13) Uani 1 1 d . .
C84 C -0.1571(8) 0.4549(4) -0.0904(3) 0.0369(14) Uani 1 1 d . .
H84 H -0.201359 0.471074 -0.128694 0.044 Uiso 1 1 calc R .
C85 C -0.0579(8) 0.4970(3) -0.0518(3) 0.0322(13) Uani 1 1 d . .
H85 H -0.036964 0.541758 -0.063430 0.039 Uiso 1 1 calc R .
C86 C 0.0111(7) 0.4721(3) 0.0049(3) 0.0281(12) Uani 1 1 d . .
C90 C 0.5186(12) 0.4577(5) 0.1017(4) 0.059(2) Uani 1 1 d D U
C91 C 0.6159(12) 0.4055(5) 0.1437(4) 0.064(2) Uani 1 1 d D U
H91A H 0.662597 0.427875 0.180644 0.096 Uiso 1 1 calc GR .
H91B H 0.705268 0.386011 0.122362 0.096 Uiso 1 1 calc GR .
H91C H 0.540635 0.369831 0.154505 0.096 Uiso 1 1 calc GR .
C92 C 0.4965(12) 0.4406(5) 0.0389(5) 0.078(3) Uani 1 1 d D U
H92A H 0.398977 0.463853 0.020060 0.117 Uiso 1 1 calc GR .
H92B H 0.480928 0.392087 0.034667 0.117 Uiso 1 1 calc GR .
H92C H 0.594272 0.454253 0.018950 0.117 Uiso 1 1 calc GR .
O5 O 1.0165(11) 0.8029(3) 0.5960(3) 0.079(2) Uani 1 1 d . U
C87 C 1.0192(8) 0.8642(3) 0.5892(4) 0.0406(16) Uani 1 1 d D .
C88 C 1.0401(8) 0.8969(3) 0.5293(3) 0.0368(14) Uani 1 1 d D .
H88A H 1.157981 0.900637 0.523502 0.055 Uiso 1 1 calc GR .
H88B H 0.990404 0.941658 0.528536 0.055 Uiso 1 1 calc GR .
H88C H 0.985432 0.869612 0.496665 0.055 Uiso 1 1 calc GR .
C89 C 1.0086(10) 0.9107(4) 0.6422(4) 0.0488(18) Uani 1 1 d D .
H89A H 0.995838 0.884390 0.678841 0.073 Uiso 1 1 calc GR .
H89B H 0.913307 0.940546 0.634442 0.073 Uiso 1 1 calc GR .
H89C H 1.109843 0.937535 0.647836 0.073 Uiso 1 1 calc GR .

loop_
_atom_site_aniso_label
_atom_site_aniso_U_11
_atom_site_aniso_U_22
_atom_site_aniso_U_33
_atom_site_aniso_U_23
_atom_site_aniso_U_13
_atom_site_aniso_U_12
O1 0.0248(19) 0.0222(19) 0.035(2) -0.0051(16) 0.0077(16) -0.0001(15)
O2 0.028(2) 0.027(2) 0.031(2) -0.0044(16) 0.0040(16) -0.0077(16)
N1 0.017(2) 0.023(2) 0.028(2) -0.0033(19) 0.0018(17) -0.0012(17)
N2 0.017(2) 0.021(2) 0.027(2) 0.0005(18) 0.0008(17) 0.0006(16)
C1 0.038(3) 0.022(3) 0.036(3) -0.008(2) 0.008(3) -0.004(2)
C2 0.021(2) 0.024(3) 0.028(3) -0.003(2) 0.003(2) -0.002(2)
C3 0.027(3) 0.022(3) 0.033(3) 0.002(2) 0.001(2) -0.003(2)
C4 0.032(3) 0.028(3) 0.022(2) 0.000(2) 0.002(2) -0.007(2)
C5 0.025(3) 0.027(3) 0.024(3) -0.001(2) 0.003(2) -0.001(2)
C6 0.041(3) 0.032(3) 0.026(3) -0.001(2) 0.010(2) -0.001(3)
C7 0.034(3) 0.037(3) 0.024(3) -0.004(2) 0.007(2) 0.000(3)
C8 0.019(2) 0.032(3) 0.028(3) -0.007(2) 0.005(2) -0.003(2)
C9 0.028(3) 0.029(3) 0.030(3) -0.008(2) 0.007(2) 0.000(2)
C10 0.020(2) 0.027(3) 0.036(3) -0.004(2) 0.003(2) -0.001(2)
C11 0.027(3) 0.027(3) 0.051(4) -0.004(3) 0.001(3) 0.003(2)
C12 0.027(3) 0.023(3) 0.063(4) 0.004(3) -0.002(3) 0.004(2)
C13 0.025(3) 0.024(3) 0.046(4) 0.003(3) -0.003(2) -0.005(2)
C14 0.040(3) 0.029(3) 0.052(4) 0.011(3) -0.010(3) -0.005(3)
C15 0.058(4) 0.037(4) 0.040(4) 0.012(3) -0.012(3) -0.012(3)
C16 0.056(4) 0.035(4) 0.032(3) 0.005(3) -0.006(3) -0.008(3)
C17 0.036(3) 0.031(3) 0.032(3) 0.003(3) -0.003(2) -0.003(2)
C18 0.022(3) 0.027(3) 0.030(3) 0.001(2) -0.003(2) -0.006(2)
C19 0.016(2) 0.028(3) 0.031(3) -0.002(2) 0.001(2) -0.001(2)
C20 0.016(2) 0.026(3) 0.026(3) -0.004(2) 0.004(2) -0.0026(19)
C21 0.019(2) 0.028(3) 0.023(3) -0.001(2) -0.0006(19) -0.003(2)
C22 0.017(2) 0.024(3) 0.026(3) -0.002(2) 0.0002(19) -0.003(2)
C23 0.020(2) 0.021(3) 0.027(3) 0.000(2) 0.003(2) 0.005(2)
C24 0.018(2) 0.021(3) 0.024(3) -0.002(2) 0.0030(19) 0.003(2)
C25 0.017(2) 0.022(3) 0.027(3) 0.001(2) 0.002(2) 0.0001(19)
C26 0.015(2) 0.025(3) 0.025(3) -0.003(2) 0.0011(19) -0.0004(19)
C27 0.019(2) 0.028(3) 0.029(3) 0.001(2) 0.000(2) 0.001(2)
C28 0.026(3) 0.027(3) 0.027(3) 0.001(2) 0.001(2) -0.002(2)
C29 0.035(3) 0.029(3) 0.036(3) 0.002(3) -0.001(2) 0.001(2)
C30 0.037(3) 0.039(4) 0.030(3) 0.007(3) 0.001(2) -0.001(3)
C31 0.034(3) 0.047(4) 0.025(3) -0.003(3) -0.001(2) -0.003(3)
C32 0.022(3) 0.035(3) 0.029(3) -0.005(2) 0.002(2) 0.000(2)
C33 0.027(3) 0.033(3) 0.030(3) -0.006(2) 0.000(2) -0.004(2)
C34 0.028(3) 0.025(3) 0.030(3) -0.009(2) 0.003(2) -0.002(2)
C35 0.018(2) 0.027(3) 0.027(3) -0.003(2) 0.001(2) 0.000(2)
C36 0.022(3) 0.019(3) 0.033(3) -0.001(2) 0.003(2) 0.000(2)
C37 0.016(2) 0.025(3) 0.031(3) 0.001(2) 0.001(2) 0.0010(19)
C38 0.028(3) 0.023(3) 0.032(3) 0.003(2) 0.002(2) 0.000(2)
C39 0.036(3) 0.027(3) 0.031(3) 0.002(2) 0.009(2) -0.002(2)
C40 0.023(3) 0.027(3) 0.026(3) 0.001(2) 0.004(2) 0.002(2)
C41 0.033(3) 0.034(3) 0.025(3) -0.004(2) 0.007(2) -0.005(2)
C42 0.035(3) 0.033(3) 0.026(3) -0.006(2) 0.007(2) -0.006(2)
C43 0.023(3) 0.023(3) 0.029(3) -0.003(2) 0.003(2) -0.003(2)
O3 0.036(2) 0.027(2) 0.028(2) -0.0004(16) 0.0077(17) 0.0014(16)
O4 0.034(2) 0.031(2) 0.027(2) -0.0032(17) 0.0055(16) -0.0029(17)
O6 0.062(4) 0.051(4) 0.164(7) -0.035(4) 0.017(4) 0.003(3)
N3 0.018(2) 0.032(3) 0.046(3) -0.015(2) 0.004(2) 0.0004(19)
N4 0.018(2) 0.029(3) 0.033(3) -0.004(2) 0.0042(18) 0.0014(18)
C44 0.048(4) 0.020(3) 0.032(3) -0.001(2) 0.012(3) 0.000(3)
C45 0.024(3) 0.024(3) 0.032(3) 0.000(2) 0.006(2) -0.002(2)
C46 0.029(3) 0.032(3) 0.030(3) -0.001(2) 0.000(2) -0.009(2)
C47 0.026(3) 0.034(3) 0.034(3) 0.004(3) -0.002(2) -0.008(2)
C48 0.018(3) 0.032(3) 0.049(4) 0.004(3) 0.000(2) -0.001(2)
C49 0.022(3) 0.032(3) 0.062(4) 0.008(3) -0.001(3) 0.002(2)
C50 0.024(3) 0.030(3) 0.075(5) 0.005(3) 0.006(3) 0.004(2)
C51 0.018(3) 0.029(3) 0.068(5) -0.008(3) 0.004(3) -0.001(2)
C52 0.027(3) 0.034(4) 0.079(6) -0.016(4) 0.009(3) -0.004(3)
C53 0.022(3) 0.043(4) 0.076(5) -0.032(4) 0.010(3) -0.008(3)
C54 0.034(4) 0.054(5) 0.083(6) -0.039(4) 0.015(4) -0.010(3)
C55 0.037(4) 0.072(6) 0.081(6) -0.056(5) 0.008(4) -0.008(4)
C56 0.027(3) 0.080(6) 0.053(4) -0.042(4) 0.003(3) -0.009(3)
C57 0.044(4) 0.104(8) 0.046(5) -0.043(5) 0.002(4) 0.003(4)
C58 0.060(5) 0.119(9) 0.027(4) -0.022(4) -0.002(3) 0.011(5)
C59 0.037(4) 0.086(6) 0.033(4) -0.009(4) -0.004(3) 0.008(4)
C60 0.027(3) 0.067(5) 0.036(3) -0.017(3) 0.001(2) 0.005(3)
C61 0.017(3) 0.063(5) 0.046(4) -0.028(3) 0.001(3) -0.003(3)
C62 0.016(3) 0.045(4) 0.047(4) -0.019(3) 0.004(2) -0.003(2)
C63 0.011(2) 0.032(3) 0.048(4) -0.005(3) 0.002(2) 0.000(2)
C64 0.019(3) 0.027(3) 0.040(3) -0.002(2) 0.002(2) -0.003(2)
C65 0.020(2) 0.030(3) 0.030(3) -0.001(2) 0.006(2) -0.002(2)
C66 0.020(3) 0.031(3) 0.029(3) -0.004(2) 0.006(2) 0.004(2)
C67 0.019(3) 0.038(3) 0.030(3) -0.005(2) 0.006(2) 0.002(2)
C68 0.015(2) 0.040(3) 0.034(3) -0.012(3) 0.003(2) -0.002(2)
C69 0.018(3) 0.031(3) 0.046(4) -0.009(3) 0.004(2) 0.002(2)
C70 0.019(3) 0.031(3) 0.044(4) 0.002(3) 0.003(2) 0.002(2)
C71 0.022(3) 0.032(3) 0.044(4) 0.002(3) 0.003(2) 0.000(2)
C72 0.033(3) 0.038(4) 0.041(3) 0.006(3) 0.001(3) 0.002(3)
C73 0.038(3) 0.042(4) 0.048(4) 0.012(3) 0.004(3) 0.009(3)
C74 0.035(3) 0.034(4) 0.060(4) 0.018(3) 0.007(3) 0.006(3)
C75 0.021(3) 0.030(3) 0.063(4) 0.006(3) 0.002(3) 0.008(2)
C76 0.033(3) 0.025(3) 0.077(5) 0.002(3) 0.008(3) 0.002(3)
C77 0.030(3) 0.026(3) 0.073(5) -0.016(3) 0.004(3) 0.000(2)
C78 0.021(3) 0.032(3) 0.051(4) -0.008(3) 0.006(2) -0.001(2)
C79 0.026(3) 0.037(3) 0.050(4) -0.021(3) 0.005(3) -0.003(3)
C80 0.018(3) 0.048(4) 0.041(3) -0.015(3) 0.004(2) -0.002(3)
C81 0.031(3) 0.059(5) 0.040(4) -0.023(3) 0.004(3) -0.013(3)
C82 0.032(3) 0.068(5) 0.029(3) -0.003(3) 0.001(3) -0.012(3)
C83 0.020(3) 0.047(4) 0.031(3) -0.003(3) 0.003(2) -0.002(2)
C84 0.026(3) 0.056(4) 0.029(3) 0.004(3) 0.004(2) 0.002(3)
C85 0.031(3) 0.037(3) 0.029(3) 0.004(2) 0.009(2) 0.005(2)
C86 0.023(3) 0.033(3) 0.030(3) -0.004(2) 0.008(2) 0.001(2)
C90 0.056(3) 0.058(3) 0.065(3) -0.0038(18) 0.0095(18) -0.0028(18)
C91 0.068(5) 0.059(5) 0.071(5) -0.021(4) 0.038(4) -0.017(4)
C92 0.052(4) 0.069(5) 0.118(7) 0.055(5) 0.036(4) 0.027(4)
O5 0.119(5) 0.034(3) 0.094(4) -0.001(3) 0.068(4) -0.005(3)
C87 0.035(3) 0.022(3) 0.068(5) -0.005(3) 0.023(3) -0.003(2)
C88 0.027(3) 0.030(3) 0.052(4) 0.001(3) -0.003(3) 0.004(2)
C89 0.050(4) 0.044(4) 0.056(4) -0.001(3) 0.025(3) -0.003(3)

loop_
_atom_type_symbol
_atom_type_description
_atom_type_scat_dispersion_real
_atom_type_scat_dispersion_imag
_atom_type_scat_source
C C 0.0181 0.0091 'International Tables Vol C Tables 4.2.6.8 and 6.1.1.4'
H H 0.0000 0.0000 'International Tables Vol C Tables 4.2.6.8 and 6.1.1.4'
N N 0.0311 0.0180 'International Tables Vol C Tables 4.2.6.8 and 6.1.1.4'
O O 0.0492 0.0322 'International Tables Vol C Tables 4.2.6.8 and 6.1.1.4'

loop_
_exptl_crystal_face_index_h
_exptl_crystal_face_index_k
_exptl_crystal_face_index_l
_exptl_crystal_face_perp_dist
0 1 -14 0.0967
0 -1 14 0.0967
-2 11 6 0.2216
2 -11 -6 0.2216
-5 0 0 0.1607
5 -2 -1 0.1518
1 12 1 0.2151
-1 -12 -1 0.2151

loop_
_geom_angle_atom_site_label_1
_geom_angle_atom_site_label_2
_geom_angle_atom_site_label_3
_geom_angle
C2 O1 C1 113.9(4)
C43 O2 C1 113.2(4)
C20 N1 C19 118.9(5)
C25 N2 C26 119.2(5)
O1 C1 O2 112.6(5)
C3 C2 O1 118.4(5)
C3 C2 C22 122.4(5)
C22 C2 O1 119.1(5)
C2 C3 C4 118.9(5)
C5 C4 C3 120.6(5)
C4 C5 C6 121.9(5)
C4 C5 C21 120.0(5)
C21 C5 C6 118.1(5)
C5 C6 C7 110.7(5)
C8 C7 C6 109.0(5)
C9 C8 C7 123.7(5)
C9 C8 C20 118.5(5)
C20 C8 C7 117.7(5)
C8 C9 C10 120.1(5)
C9 C10 C11 122.6(6)
C19 C10 C9 117.7(5)
C19 C10 C11 119.6(6)
C12 C11 C10 120.9(6)
C11 C12 C13 121.2(6)
C14 C13 C12 121.5(6)
C18 C13 C12 119.7(6)
C18 C13 C14 118.8(6)
C15 C14 C13 120.5(6)
C14 C15 C16 120.0(6)
C17 C16 C15 120.6(7)
C16 C17 C18 120.0(6)
C13 C18 C17 120.0(5)
C13 C18 C19 118.9(5)
C17 C18 C19 121.0(5)
N1 C19 C10 122.4(5)
N1 C19 C18 118.0(5)
C10 C19 C18 119.6(5)
N1 C20 C8 122.2(5)
N1 C20 C21 118.3(5)
C8 C20 C21 119.4(5)
C5 C21 C20 117.9(5)
C5 C21 C22 119.7(5)
C22 C21 C20 122.4(5)
C2 C22 C21 118.2(5)
C2 C22 C23 117.1(5)
C21 C22 C23 124.7(5)
C24 C23 C22 125.9(5)
C43 C23 C22 116.4(5)
C43 C23 C24 117.7(5)
C23 C24 C25 122.4(5)
C40 C24 C23 120.1(5)
C40 C24 C25 117.5(5)
N2 C25 C24 118.0(5)
N2 C25 C37 122.5(5)
C37 C25 C24 119.5(5)
N2 C26 C27 117.7(5)
N2 C26 C35 122.5(5)
C35 C26 C27 119.7(5)
C28 C27 C26 121.4(5)
C28 C27 C32 119.5(5)
C32 C27 C26 119.1(5)
C29 C28 C27 120.5(5)
C28 C29 C30 120.4(6)
C31 C30 C29 119.9(6)
C30 C31 C32 120.8(6)
C27 C32 C31 118.8(6)
C27 C32 C33 119.7(5)
C31 C32 C33 121.4(5)
C34 C33 C32 121.0(5)
C33 C34 C35 121.0(6)
C26 C35 C34 119.5(5)
C26 C35 C36 117.5(5)
C36 C35 C34 122.9(5)
C37 C36 C35 120.3(5)
C25 C37 C38 118.5(5)
C36 C37 C25 118.0(5)
C36 C37 C38 123.4(5)
C37 C38 C39 109.2(5)
C40 C39 C38 111.1(5)
C24 C40 C39 119.2(5)
C41 C40 C24 120.2(6)
C41 C40 C39 120.6(5)
C42 C41 C40 120.5(6)
C41 C42 C43 118.7(5)
O2 C43 C23 119.5(5)
O2 C43 C42 117.7(5)
C23 C43 C42 122.5(5)
C45 O3 C44 113.1(4)
C86 O4 C44 114.9(5)
C63 N3 C62 118.5(6)
C68 N4 C69 119.2(5)
O4 C44 O3 112.6(5)
O3 C45 C65 119.7(5)
C46 C45 O3 117.8(5)
C46 C45 C65 122.4(6)
C45 C46 C47 119.2(6)
C46 C47 C48 120.2(6)
C47 C48 C49 119.9(6)
C47 C48 C64 120.2(6)
C64 C48 C49 119.9(6)
C48 C49 C50 110.2(5)
C51 C50 C49 110.0(6)
C52 C51 C50 123.6(7)
C52 C51 C63 117.8(7)
C63 C51 C50 118.5(6)
C51 C52 C53 120.6(7)
C52 C53 C54 123.1(8)
C52 C53 C62 117.3(6)
C62 C53 C54 119.6(8)
C55 C54 C53 120.8(9)
C54 C55 C56 122.6(7)
C57 C56 C55 122.5(8)
C57 C56 C61 119.2(9)
C61 C56 C55 118.2(8)
C58 C57 C56 121.0(8)
C57 C58 C59 120.7(9)
C60 C59 C58 119.3(9)
C59 C60 C61 120.6(7)
C56 C61 C62 119.0(8)
C60 C61 C56 119.0(8)
C60 C61 C62 122.0(6)
N3 C62 C53 122.7(7)
N3 C62 C61 117.5(6)
C53 C62 C61 119.8(6)
N3 C63 C51 123.1(6)
N3 C63 C64 117.4(6)
C51 C63 C64 119.5(6)
C48 C64 C63 117.3(6)
C48 C64 C65 119.8(5)
C65 C64 C63 123.0(6)
C45 C65 C64 117.9(5)
C45 C65 C66 116.8(5)
C64 C65 C66 125.3(5)
C67 C66 C65 125.2(5)
C86 C66 C65 117.0(5)
C86 C66 C67 117.8(5)
C66 C67 C68 122.8(5)
C83 C67 C66 119.9(6)
C83 C67 C68 117.2(5)
N4 C68 C67 118.5(5)
N4 C68 C80 122.4(6)
C80 C68 C67 119.1(6)
N4 C69 C70 118.6(5)
N4 C69 C78 121.7(6)
C78 C69 C70 119.7(6)
C71 C70 C69 121.7(5)
C71 C70 C75 119.2(6)
C75 C70 C69 119.1(6)
C72 C71 C70 120.9(6)
C71 C72 C73 120.0(7)
C74 C73 C72 120.2(7)
C73 C74 C75 120.9(6)
C70 C75 C76 119.4(7)
C74 C75 C70 118.8(6)
C74 C75 C76 121.8(6)
C77 C76 C75 121.7(6)
C76 C77 C78 120.8(6)
C69 C78 C77 119.1(7)
C79 C78 C69 117.7(6)
C79 C78 C77 123.1(6)
C80 C79 C78 121.1(6)
C68 C80 C81 117.1(6)
C79 C80 C68 117.9(6)
C79 C80 C81 124.9(6)
C80 C81 C82 109.4(5)
C83 C82 C81 109.1(6)
C67 C83 C82 119.2(6)
C67 C83 C84 120.4(6)
C84 C83 C82 120.3(6)
C85 C84 C83 120.4(6)
C84 C85 C86 119.6(6)
O4 C86 C66 119.2(5)
O4 C86 C85 119.0(5)
C85 C86 C66 121.6(6)
O6 C90 C91 118.2(9)
O6 C90 C92 125.9(10)
C92 C90 C91 115.9(8)
O5 C87 C88 123.0(7)
O5 C87 C89 120.8(7)
C88 C87 C89 116.2(6)

loop_
_geom_bond_atom_site_label_1
_geom_bond_atom_site_label_2
_geom_bond_distance
O1 C1 1.408(7)
O1 C2 1.395(7)
O2 C1 1.426(8)
O2 C43 1.392(7)
N1 C19 1.349(8)
N1 C20 1.338(7)
N2 C25 1.339(7)
N2 C26 1.343(7)
C2 C3 1.379(8)
C2 C22 1.384(8)
C3 C4 1.392(9)
C4 C5 1.382(8)
C5 C6 1.509(8)
C5 C21 1.405(8)
C6 C7 1.524(9)
C7 C8 1.513(8)
C8 C9 1.363(9)
C8 C20 1.425(8)
C9 C10 1.412(8)
C10 C11 1.431(9)
C10 C19 1.409(8)
C11 C12 1.353(10)
C12 C13 1.435(10)
C13 C14 1.409(9)
C13 C18 1.406(8)
C14 C15 1.380(11)
C15 C16 1.400(10)
C16 C17 1.370(9)
C17 C18 1.406(9)
C18 C19 1.454(8)
C20 C21 1.474(8)
C21 C22 1.407(8)
C22 C23 1.502(8)
C23 C24 1.408(8)
C23 C43 1.392(8)
C24 C25 1.485(8)
C24 C40 1.404(8)
C25 C37 1.417(8)
C26 C27 1.446(8)
C26 C35 1.408(8)
C27 C28 1.407(8)
C27 C32 1.414(8)
C28 C29 1.381(8)
C29 C30 1.406(9)
C30 C31 1.379(10)
C31 C32 1.418(9)
C32 C33 1.437(9)
C33 C34 1.349(9)
C34 C35 1.440(8)
C35 C36 1.409(8)
C36 C37 1.377(8)
C37 C38 1.501(8)
C38 C39 1.527(8)
C39 C40 1.500(8)
C40 C41 1.393(8)
C41 C42 1.385(9)
C42 C43 1.398(8)
O3 C44 1.413(7)
O3 C45 1.395(7)
O4 C44 1.407(7)
O4 C86 1.372(7)
O6 C90 1.229(11)
N3 C62 1.350(8)
N3 C63 1.332(9)
N4 C68 1.339(8)
N4 C69 1.349(8)
C45 C46 1.384(8)
C45 C65 1.396(8)
C46 C47 1.388(9)
C47 C48 1.394(9)
C48 C49 1.505(9)
C48 C64 1.407(9)
C49 C50 1.542(10)
C50 C51 1.490(11)
C51 C52 1.367(10)
C51 C63 1.416(9)
C52 C53 1.408(12)
C53 C54 1.431(10)
C53 C62 1.408(11)
C54 C55 1.331(14)
C55 C56 1.441(14)
C56 C57 1.379(14)
C56 C61 1.425(9)
C57 C58 1.363(16)
C58 C59 1.413(12)
C59 C60 1.372(11)
C60 C61 1.405(11)
C61 C62 1.451(11)
C63 C64 1.480(9)
C64 C65 1.408(8)
C65 C66 1.494(8)
C66 C67 1.417(8)
C66 C86 1.404(9)
C67 C68 1.483(9)
C67 C83 1.392(9)
C68 C80 1.427(8)
C69 C70 1.448(9)
C69 C78 1.418(9)
C70 C71 1.413(9)
C70 C75 1.418(9)
C71 C72 1.370(9)
C72 C73 1.403(10)
C73 C74 1.382(11)
C74 C75 1.405(10)
C75 C76 1.427(11)
C76 C77 1.353(11)
C77 C78 1.439(10)
C78 C79 1.399(10)
C79 C80 1.357(10)
C80 C81 1.501(10)
C81 C82 1.520(12)
C82 C83 1.519(9)
C83 C84 1.397(10)
C84 C85 1.375(10)
C85 C86 1.392(9)
C90 C91 1.534(14)
C90 C92 1.400(14)
O5 C87 1.207(9)
C87 C88 1.470(10)
C87 C89 1.475(10)

loop_
_exptl_oxdiff_crystal_face_indexfrac_h
_exptl_oxdiff_crystal_face_indexfrac_k
_exptl_oxdiff_crystal_face_indexfrac_l
_exptl_oxdiff_crystal_face_x
_exptl_oxdiff_crystal_face_y
_exptl_oxdiff_crystal_face_z
-0.0120 1.0004 -13.9789 -0.0365 0.9988 -0.0284
0.0120 -1.0004 13.9789 0.0365 -0.9988 0.0284
-1.9915 10.9991 6.0179 0.0580 -0.3527 -0.9637
1.9915 -10.9991 -6.0179 -0.0580 0.3527 0.9637
-5.0009 0.0483 0.0286 0.9031 0.1032 -0.3383
4.9994 -2.0447 -1.0299 -0.8479 -0.0380 0.4887
1.0050 11.9691 1.0091 -0.5148 -0.0560 -0.8182
-1.0050 -11.9691 -1.0091 0.5148 0.0560 0.8182

loop_
_twin_individual_id
_twin_individual_mass_fraction_refined
_oxdiff_twin_reflns_isolated
_oxdiff_twin_reflns_overlapped
_twin_individual_twin_lattice_type
_twin_individual_twin_matrix_11
_twin_individual_twin_matrix_12
_twin_individual_twin_matrix_13
_twin_individual_twin_matrix_21
_twin_individual_twin_matrix_22
_twin_individual_twin_matrix_23
_twin_individual_twin_matrix_31
_twin_individual_twin_matrix_32
_twin_individual_twin_matrix_33
1 0.6152(16) 36910 13093 ref 1.0000 0.0000 0.0000 0.0000 1.0000 0.0000 0.0000 0.0000 1.0000
2 0.3848(16) 36936 13093 nmt 1.0003 -0.0004 0.0606 -0.0025 -1.0004 -0.0018 -0.0091 0.0018 -1.0012
